data_4328523
loop_
_publ_author_name
'Xiaojia Feng'
'Wenzhe Zhou'
'Yangguang Li'
'Hongshan Ke'
'Jinkui Tang'
'Rodolphe Cl\'erac'
'Yonghui Wang'
'Zhongmin Su'
'Enbo Wang'

_publ_section_title
;
 Polyoxometalate-Supported 3d-4f Heterometallic Single-Molecule Magnets
;
_journal_name_full 'Inorganic Chemistry'
_journal_page_first 2722
_journal_page_last 2724
_journal_paper_doi 10.1021/ic202418y
_journal_volume 51
_journal_year 2012
_chemical_formula_sum 'C37 H84 Al2 Cu2 Mo12 N4 O73 Tb2'
_chemical_formula_weight 3403.24
_chemical_name_systematic
; 
 ? 
;
_space_group_IT_number 2
_symmetry_cell_setting triclinic
_symmetry_space_group_name_Hall '-P 1'
_symmetry_space_group_name_H-M 'P -1'
_atom_sites_solution_hydrogens geom
_atom_sites_solution_primary direct
_atom_sites_solution_secondary difmap
_audit_creation_method SHELXL-97
_cell_angle_alpha 100.49(3)
_cell_angle_beta 99.61(3)
_cell_angle_gamma 108.88(3)
_cell_formula_units_Z 1
_cell_length_a 13.215(3)
_cell_length_b 13.487(3)
_cell_length_c 15.190(3)
_cell_measurement_temperature 150(2)
_cell_volume 2443.5(12)
_computing_cell_refinement PROCESS-AUTO
_computing_data_collection PROCESS-AUTO
_computing_data_reduction CrystalStructure
_computing_structure_refinement 'SHELXL-97 (Sheldrick, 1997)'
_computing_structure_solution 'SHELXS-97 (Sheldrick, 1990)'
_diffrn_ambient_temperature 150(2)
_diffrn_detector_area_resol_mean 0.01
_diffrn_measured_fraction_theta_full 0.961
_diffrn_measured_fraction_theta_max 0.961
_diffrn_measurement_device_type 'Rigaku R-AXIS RAPID IP'
_diffrn_measurement_method Oscillation
_diffrn_radiation_monochromator graphite
_diffrn_radiation_source 'Rotation anode'
_diffrn_radiation_type MoK\a
_diffrn_radiation_wavelength 0.71073
_diffrn_reflns_av_R_equivalents 0.0549
_diffrn_reflns_av_sigmaI/netI 0.0758
_diffrn_reflns_limit_h_max 15
_diffrn_reflns_limit_h_min -15
_diffrn_reflns_limit_k_max 16
_diffrn_reflns_limit_k_min -16
_diffrn_reflns_limit_l_max 16
_diffrn_reflns_limit_l_min -18
_diffrn_reflns_number 17958
_diffrn_reflns_theta_full 25.00
_diffrn_reflns_theta_max 25.00
_diffrn_reflns_theta_min 3.11
_diffrn_standards_decay_% none
_diffrn_standards_interval_count 0
_diffrn_standards_interval_time 0
_diffrn_standards_number 0
_exptl_absorpt_coefficient_mu 3.460
_exptl_absorpt_correction_T_max 0.5747
_exptl_absorpt_correction_T_min 0.5033
_exptl_absorpt_correction_type multi-scan
_exptl_absorpt_process_details 'ABSCOR by T.Higashi    8 March, 1995'
_exptl_crystal_colour brown
_exptl_crystal_density_diffrn 2.313
_exptl_crystal_description block
_exptl_crystal_F_000 1636
_exptl_crystal_size_max 0.23
_exptl_crystal_size_mid 0.21
_exptl_crystal_size_min 0.18
_refine_diff_density_max 1.548
_refine_diff_density_min -3.990
_refine_diff_density_rms 0.287
_refine_ls_extinction_method none
_refine_ls_goodness_of_fit_ref 1.046
_refine_ls_hydrogen_treatment constr
_refine_ls_matrix_type full
_refine_ls_number_parameters 649
_refine_ls_number_reflns 8269
_refine_ls_number_restraints 78
_refine_ls_restrained_S_all 1.043
_refine_ls_R_factor_all 0.1132
_refine_ls_R_factor_gt 0.0806
_refine_ls_shift/su_max 0.002
_refine_ls_shift/su_mean 0.000
_refine_ls_structure_factor_coef Fsqd
_refine_ls_weighting_details 'calc w=1/[\s^2^(Fo^2^)+(0.0420P)^2^+120.8233P] where P=(Fo^2^+2Fc^2^)/3'
_refine_ls_weighting_scheme calc
_refine_ls_wR_factor_gt 0.1819
_refine_ls_wR_factor_ref 0.1993
_reflns_number_gt 5893
_reflns_number_total 8269
_reflns_threshold_expression >2sigma(I)
_cod_data_source_file ic202418y_si_004.cif
_cod_data_source_block 6
_cod_original_cell_volume 2443.5(9)
_cod_database_code 4328523

loop_
_symmetry_equiv_pos_as_xyz
'x, y, z'
'-x, -y, -z'

loop_
_atom_site_label
_atom_site_type_symbol
_atom_site_fract_x
_atom_site_fract_y
_atom_site_fract_z
_atom_site_U_iso_or_equiv
_atom_site_adp_type
_atom_site_occupancy
_atom_site_symmetry_multiplicity
_atom_site_calc_flag
_atom_site_refinement_flags
_atom_site_disorder_assembly
_atom_site_disorder_group
Al1 Al 0.7671(4) 0.7818(4) -0.0577(3) 0.0243(10) Uani 1 1 d . . .
Mo1 Mo 0.74763(12) 1.00693(11) -0.10238(9) 0.0237(3) Uani 1 1 d . . .
Mo2 Mo 0.86204(12) 1.00908(11) 0.10772(9) 0.0231(3) Uani 1 1 d . . .
Mo3 Mo 0.86760(11) 0.77941(11) 0.15657(9) 0.0217(3) Uani 1 1 d . . .
Mo4 Mo 0.77892(12) 0.55515(11) -0.01203(10) 0.0269(3) Uani 1 1 d . . .
Mo5 Mo 0.66330(14) 0.55373(12) -0.22303(10) 0.0329(4) Uani 1 1 d . . .
Mo6 Mo 0.65491(13) 0.78125(12) -0.26992(10) 0.0288(3) Uani 1 1 d . . .
Cu1 Cu 1.30208(19) 1.04610(17) 0.46120(14) 0.0343(5) Uani 1 1 d . . .
Tb1 Tb 1.17292(9) 0.82279(8) 0.28656(7) 0.0431(3) Uani 1 1 d . . .
O1 O 0.7277(8) 0.7011(8) 0.0301(7) 0.022(2) Uani 1 1 d . . .
H1D H 0.6530 0.6858 0.0390 0.026 Uiso 1 1 d R . .
O2 O 0.8024(9) 0.8636(8) -0.1438(7) 0.022(2) Uani 1 1 d . . .
H2D H 0.8763 0.8799 -0.1548 0.027 Uiso 1 1 d R . .
O3 O 0.8990(9) 0.8638(8) 0.0360(7) 0.022(2) Uani 1 1 d . . .
H3A H 0.9699 0.8772 0.0195 0.027 Uiso 1 1 d R . .
O4 O 0.8149(9) 0.6697(8) -0.1058(7) 0.023(2) Uani 1 1 d . . .
H4A H 0.8875 0.6905 -0.1198 0.028 Uiso 1 1 d R . .
O5 O 0.7178(9) 0.8933(8) -0.0073(7) 0.023(2) Uani 1 1 d . . .
H5A H 0.6452 0.8704 0.0067 0.028 Uiso 1 1 d R . .
O6 O 0.6340(9) 0.7012(9) -0.1492(7) 0.025(2) Uani 1 1 d . . .
H6A H 0.5647 0.6887 -0.1300 0.030 Uiso 1 1 d R . .
O7 O 0.5314(13) 0.4886(11) -0.2811(10) 0.054(4) Uani 1 1 d . . .
O8 O 0.7342(15) 0.4756(11) -0.2649(10) 0.061(4) Uani 1 1 d . . .
O9 O 0.6765(10) 1.0756(10) -0.0535(9) 0.039(3) Uani 1 1 d . . .
O10 O 0.8157(9) 0.8952(9) 0.1700(7) 0.025(2) Uani 1 1 d . . .
O11 O 0.8802(9) 1.0534(8) -0.0042(7) 0.025(2) Uani 1 1 d . . .
O14 O 0.7926(10) 0.7047(9) 0.2184(8) 0.034(3) Uani 1 1 d . . .
O15 O 0.7221(11) 0.8548(10) -0.3374(8) 0.037(3) Uani 1 1 d . . .
O16 O 0.7183(12) 0.4854(10) 0.0606(9) 0.048(3) Uani 1 1 d . . .
O17 O 0.9937(10) 1.0771(10) 0.1700(8) 0.035(3) Uani 1 1 d . . .
O18 O 0.6259(9) 0.8938(9) -0.1876(8) 0.027(2) Uani 1 1 d . . .
O19 O 0.5226(11) 0.7147(10) -0.3307(9) 0.045(3) Uani 1 1 d . . .
O20 O 0.7107(11) 0.6665(10) -0.2852(7) 0.035(3) Uani 1 1 d . . .
O21 O 0.8526(11) 0.4843(10) -0.0580(9) 0.039(3) Uani 1 1 d . . .
O22 O 0.7878(10) 1.0820(9) 0.1470(8) 0.035(3) Uani 1 1 d . . .
O23 O 0.9014(9) 0.6701(8) 0.0771(7) 0.025(2) Uani 1 1 d . . .
O24 O 0.6504(9) 0.5116(8) -0.1089(8) 0.029(3) Uani 1 1 d . . .
O25 O 1.3412(9) 0.9580(9) 0.3710(8) 0.030(3) Uani 1 1 d . . .
O26 O 1.1644(10) 0.9236(10) 0.4228(8) 0.034(3) Uani 1 1 d . . .
O27 O 1.3573(10) 0.8221(9) 0.2393(9) 0.036(3) Uani 1 1 d . . .
O28 O 1.0272(10) 0.7312(10) 0.3739(8) 0.035(3) Uani 1 1 d . . .
C1 C 1.3637(17) 0.7449(16) 0.1659(15) 0.051(5) Uani 1 1 d . . .
H1A H 1.2909 0.6876 0.1394 0.076 Uiso 1 1 calc R . .
H1B H 1.4166 0.7132 0.1892 0.076 Uiso 1 1 calc R . .
H1C H 1.3881 0.7803 0.1182 0.076 Uiso 1 1 calc R . .
C2 C 0.9550(17) 0.6212(15) 0.3464(14) 0.046(5) Uani 1 1 d . . .
H2A H 0.9669 0.5849 0.2892 0.069 Uiso 1 1 calc R . .
H2B H 0.8785 0.6174 0.3362 0.069 Uiso 1 1 calc R . .
H2C H 0.9697 0.5852 0.3949 0.069 Uiso 1 1 calc R . .
C3 C 1.4530(13) 0.9106(14) 0.2827(12) 0.031(4) Uani 1 1 d . . .
C4 C 1.5523(15) 0.9289(16) 0.2602(13) 0.039(4) Uani 1 1 d . . .
H4 H 1.5591 0.8794 0.2105 0.047 Uiso 1 1 calc R . .
C5 C 1.6430(16) 1.0201(19) 0.3100(15) 0.049(5) Uani 1 1 d . . .
H5 H 1.7125 1.0319 0.2955 0.059 Uiso 1 1 calc R . .
C6 C 1.6328(16) 1.0914(18) 0.3787(16) 0.052(6) Uani 1 1 d . . .
H6 H 1.6963 1.1527 0.4122 0.062 Uiso 1 1 calc R . .
C7 C 1.5312(15) 1.0796(16) 0.4035(13) 0.037(4) Uani 1 1 d . . .
C8 C 1.4408(14) 0.9842(13) 0.3538(11) 0.028(4) Uani 1 1 d . . .
C9 C 1.5301(15) 1.1621(14) 0.4750(13) 0.036(4) Uani 1 1 d . . .
H9 H 1.5961 1.2236 0.5015 0.043 Uiso 1 1 calc R . .
C10 C 1.4497(18) 1.2451(15) 0.5838(14) 0.048(5) Uani 1 1 d . . .
H10A H 1.4895 1.3167 0.5741 0.057 Uiso 1 1 calc R . .
H10B H 1.4902 1.2386 0.6422 0.057 Uiso 1 1 calc R . .
C11 C 1.334(2) 1.2348(19) 0.5892(17) 0.069(7) Uani 1 1 d . . .
H11A H 1.3336 1.2651 0.6537 0.082 Uiso 1 1 calc R . .
H11B H 1.3078 1.2776 0.5503 0.082 Uiso 1 1 calc R . .
C12 C 1.177(2) 1.0846(18) 0.5904(13) 0.049(6) Uani 1 1 d . . .
H12 H 1.1642 1.1312 0.6385 0.059 Uiso 1 1 calc R . .
C13 C 1.0991(16) 0.9714(17) 0.5591(11) 0.039(5) Uani 1 1 d . . .
C14 C 1.022(2) 0.938(2) 0.6101(15) 0.058(7) Uani 1 1 d . . .
H14 H 1.0206 0.9877 0.6623 0.070 Uiso 1 1 calc R . .
C15 C 0.9500(17) 0.834(2) 0.5860(14) 0.051(6) Uani 1 1 d . . .
H15 H 0.9016 0.8096 0.6237 0.061 Uiso 1 1 calc R . .
C16 C 0.9474(17) 0.7643(19) 0.5041(14) 0.048(5) Uani 1 1 d . . .
H16 H 0.8926 0.6934 0.4846 0.058 Uiso 1 1 calc R . .
C17 C 1.0189(15) 0.7936(16) 0.4534(12) 0.036(4) Uani 1 1 d . . .
C18 C 1.0970(16) 0.8995(15) 0.4770(12) 0.036(4) Uani 1 1 d . . .
N1 N 1.4435(14) 1.1585(12) 0.5064(9) 0.038(4) Uani 1 1 d . . .
N2 N 1.2591(15) 1.1250(14) 0.5591(10) 0.046(4) Uani 1 1 d . . .
O12 O 1.0004(10) 0.8380(9) 0.2251(8) 0.032(3) Uani 1 1 d . . .
O13 O 0.8024(10) 1.0770(9) -0.1793(8) 0.031(3) Uani 1 1 d . . .
O1W O 1.0910(10) 0.6668(10) 0.1652(8) 0.039(3) Uani 1 1 d . . .
H1AW H 1.0242 0.6522 0.1383 0.047 Uiso 1 1 d R . .
H1BW H 1.1150 0.6251 0.1331 0.047 Uiso 1 1 d R . .
O2W O 1.2303(11) 0.6989(10) 0.3554(9) 0.041(3) Uani 1 1 d . . .
H2AW H 1.1920 0.6611 0.3856 0.049 Uiso 1 1 d R . .
H2BW H 1.2607 0.6631 0.3245 0.049 Uiso 1 1 d R . .
C30 C 1.099(5) 0.672(5) -0.091(4) 0.077(15) Uani 0.50 1 d PU . .
H30A H 1.1096 0.7051 -0.0260 0.077 Uiso 0.50 1 calc PR . .
H30B H 1.1656 0.7046 -0.1116 0.077 Uiso 0.50 1 calc PR . .
H30C H 1.0830 0.5937 -0.1002 0.077 Uiso 0.50 1 calc PR . .
O30 O 1.005(3) 0.688(3) -0.147(2) 0.067(9) Uani 0.50 1 d PU . .
H30D H 0.9816 0.6805 -0.2023 0.067 Uiso 0.50 1 d PR . .
O3W O 0.4170(18) 0.8639(18) -0.1467(16) 0.107(7) Uani 1 1 d U . .
H3AW H 0.4329 0.8719 -0.1976 0.107 Uiso 1 1 d R . .
H3BW H 0.3563 0.8730 -0.1469 0.107 Uiso 1 1 d R . .
O4W O 0.5283(19) 0.879(2) 0.0310(16) 0.123(8) Uani 1 1 d U . .
H4AW H 0.4921 0.8109 0.0138 0.123 Uiso 1 1 d R . .
H4BW H 0.4882 0.9087 0.0549 0.123 Uiso 1 1 d R . .
O5W O 0.541(2) 0.643(2) 0.0806(19) 0.098(8) Uani 0.75 1 d PU . .
H5AW H 0.5899 0.6752 0.1308 0.098 Uiso 0.75 1 d PR . .
H5BW H 0.4951 0.5868 0.0893 0.098 Uiso 0.75 1 d PR . .
O6W O 0.433(3) 0.663(3) -0.122(2) 0.122(11) Uani 0.75 1 d PU . .
H6AW H 0.4297 0.7182 -0.1410 0.122 Uiso 0.75 1 d PR . .
H6BW H 0.3693 0.6292 -0.1154 0.122 Uiso 0.75 1 d PR . .
O7W O 1.173(3) 0.612(3) 0.490(2) 0.067(9) Uani 0.50 1 d PU . .
H7AW H 1.1555 0.5465 0.4919 0.067 Uiso 0.50 1 d PR . .
H7BW H 1.1829 0.6499 0.5444 0.067 Uiso 0.50 1 d PR . .
O8W O 0.325(3) 0.496(3) -0.267(3) 0.085(11) Uani 0.50 1 d PU . .
H8AW H 0.3884 0.5228 -0.2301 0.085 Uiso 0.50 1 d PR . .
H8BW H 0.2876 0.4401 -0.2523 0.085 Uiso 0.50 1 d PR . .
O9W O 0.287(6) 0.656(6) -0.323(4) 0.09(2) Uani 0.30 1 d PU . .
H9AW H 0.2821 0.5959 -0.3110 0.095 Uiso 0.30 1 d PR . .
H9BW H 0.3526 0.6875 -0.3266 0.095 Uiso 0.30 1 d PR . .
O10W O 0.736(4) 0.569(4) 0.545(3) 0.085(14) Uani 0.40 1 d PU A 1
H1OD H 0.7760 0.5319 0.5545 0.085 Uiso 0.40 1 d PR A 1
H10E H 0.7519 0.6191 0.5936 0.085 Uiso 0.40 1 d PR A 1
O11W O 0.635(5) 0.518(5) 0.503(4) 0.085(18) Uani 0.30 1 d PU B 2
H11D H 0.6021 0.5568 0.4842 0.085 Uiso 0.30 1 d PR B 2
H11E H 0.6137 0.4584 0.4622 0.085 Uiso 0.30 1 d PR B 2
O12W O 0.099(6) 0.703(6) -0.323(5) 0.08(2) Uani 0.25 1 d PU . .
H12D H 0.1551 0.6972 -0.2915 0.085 Uiso 0.25 1 d PR . .
H12E H 0.0532 0.7020 -0.2899 0.085 Uiso 0.25 1 d PR . .
O13W O -0.088(7) 0.575(7) -0.358(6) 0.11(3) Uani 0.25 1 d PU . .
H13H H -0.0343 0.5844 -0.3839 0.105 Uiso 0.25 1 d PR . .
H13W H -0.0638 0.5739 -0.3027 0.105 Uiso 0.25 1 d PR . .

loop_
_atom_site_aniso_label
_atom_site_aniso_U_11
_atom_site_aniso_U_22
_atom_site_aniso_U_33
_atom_site_aniso_U_23
_atom_site_aniso_U_13
_atom_site_aniso_U_12
Al1 0.029(3) 0.024(2) 0.020(2) 0.0046(19) 0.006(2) 0.011(2)
Mo1 0.0311(8) 0.0205(7) 0.0253(7) 0.0092(6) 0.0106(6) 0.0131(6)
Mo2 0.0290(8) 0.0192(7) 0.0219(7) 0.0028(6) 0.0096(6) 0.0095(6)
Mo3 0.0272(7) 0.0210(7) 0.0174(6) 0.0038(5) 0.0065(6) 0.0095(6)
Mo4 0.0327(8) 0.0166(7) 0.0288(8) 0.0031(6) 0.0038(7) 0.0090(6)
Mo5 0.0465(10) 0.0200(8) 0.0271(8) -0.0009(6) 0.0017(7) 0.0129(7)
Mo6 0.0376(9) 0.0261(8) 0.0223(7) 0.0068(6) 0.0039(7) 0.0123(7)
Cu1 0.0441(13) 0.0264(11) 0.0262(11) -0.0040(9) 0.0053(10) 0.0126(10)
Tb1 0.0505(6) 0.0385(6) 0.0398(5) 0.0074(4) 0.0116(5) 0.0166(5)
O1 0.020(6) 0.018(6) 0.028(6) 0.008(5) 0.007(5) 0.005(5)
O2 0.022(6) 0.021(6) 0.021(5) 0.007(5) 0.003(5) 0.005(5)
O3 0.023(6) 0.022(6) 0.023(5) 0.008(5) 0.004(5) 0.008(5)
O4 0.023(6) 0.021(6) 0.022(5) 0.004(5) 0.005(5) 0.006(5)
O5 0.031(6) 0.020(6) 0.026(6) 0.013(5) 0.014(5) 0.011(5)
O6 0.021(6) 0.025(6) 0.029(6) 0.013(5) 0.004(5) 0.004(5)
O7 0.065(10) 0.033(8) 0.055(9) 0.011(7) -0.001(8) 0.015(7)
O8 0.116(14) 0.041(9) 0.050(9) 0.012(7) 0.036(9) 0.053(10)
O9 0.046(8) 0.039(7) 0.044(8) 0.011(6) 0.022(7) 0.026(7)
O10 0.028(6) 0.032(6) 0.018(5) 0.003(5) 0.010(5) 0.013(5)
O11 0.026(6) 0.021(6) 0.024(6) 0.001(5) 0.008(5) 0.005(5)
O14 0.041(7) 0.030(7) 0.038(7) 0.014(6) 0.018(6) 0.015(6)
O15 0.058(8) 0.044(8) 0.021(6) 0.013(6) 0.015(6) 0.028(7)
O16 0.060(9) 0.031(7) 0.047(8) 0.017(6) 0.013(7) 0.006(7)
O17 0.038(7) 0.035(7) 0.027(6) 0.004(5) 0.012(6) 0.009(6)
O18 0.022(6) 0.026(6) 0.032(6) 0.012(5) 0.000(5) 0.006(5)
O19 0.052(9) 0.034(8) 0.041(8) 0.008(6) 0.000(7) 0.012(7)
O20 0.053(8) 0.036(7) 0.017(6) 0.000(5) 0.010(6) 0.021(6)
O21 0.046(8) 0.024(7) 0.045(7) 0.000(6) 0.001(6) 0.019(6)
O22 0.038(7) 0.030(7) 0.041(7) 0.007(6) 0.018(6) 0.014(6)
O23 0.026(6) 0.018(6) 0.026(6) -0.004(5) -0.004(5) 0.012(5)
O24 0.030(6) 0.013(6) 0.029(6) -0.004(5) -0.003(5) -0.003(5)
O25 0.026(6) 0.019(6) 0.039(7) -0.003(5) 0.007(6) 0.006(5)
O26 0.045(8) 0.034(7) 0.032(6) 0.009(5) 0.019(6) 0.019(6)
O27 0.033(7) 0.026(7) 0.044(7) -0.004(6) 0.011(6) 0.009(6)
O28 0.035(7) 0.028(7) 0.041(7) 0.005(6) 0.007(6) 0.012(6)
C1 0.042(12) 0.036(11) 0.064(14) -0.008(10) 0.022(11) 0.007(9)
C2 0.053(13) 0.030(11) 0.053(12) 0.014(9) 0.023(11) 0.005(10)
C3 0.021(8) 0.032(10) 0.038(10) 0.018(8) -0.001(8) 0.007(8)
C4 0.039(11) 0.051(12) 0.039(10) 0.018(9) 0.013(9) 0.028(10)
C5 0.028(10) 0.067(15) 0.051(13) 0.028(12) 0.005(10) 0.009(11)
C6 0.031(11) 0.052(14) 0.064(15) 0.031(12) 0.008(11) -0.002(10)
C7 0.028(9) 0.043(11) 0.037(10) 0.017(9) -0.002(8) 0.010(9)
C8 0.039(10) 0.025(9) 0.023(8) 0.013(7) -0.001(8) 0.015(8)
C9 0.032(10) 0.024(9) 0.038(10) 0.008(8) -0.015(9) 0.002(8)
C10 0.057(13) 0.021(10) 0.042(11) 0.004(9) -0.014(11) 0.001(9)
C11 0.10(2) 0.043(14) 0.052(14) -0.008(11) 0.006(15) 0.024(14)
C12 0.080(16) 0.057(14) 0.029(10) 0.007(10) 0.021(11) 0.049(13)
C13 0.046(11) 0.053(13) 0.020(9) -0.004(8) 0.003(9) 0.032(10)
C14 0.092(19) 0.075(17) 0.039(12) 0.022(12) 0.024(13) 0.064(16)
C15 0.040(12) 0.080(17) 0.044(12) 0.020(12) 0.020(10) 0.031(12)
C16 0.049(12) 0.061(14) 0.047(12) 0.026(11) 0.023(11) 0.025(11)
C17 0.037(10) 0.044(11) 0.036(10) 0.015(9) 0.013(9) 0.024(9)
C18 0.049(12) 0.041(11) 0.031(10) 0.018(9) 0.013(9) 0.029(10)
N1 0.064(11) 0.026(8) 0.020(7) 0.003(6) -0.001(8) 0.019(8)
N2 0.067(12) 0.044(10) 0.027(8) -0.004(7) 0.002(9) 0.031(10)
O12 0.035(7) 0.031(7) 0.025(6) 0.004(5) 0.002(5) 0.011(6)
O13 0.046(7) 0.019(6) 0.031(6) 0.013(5) 0.011(6) 0.010(6)
O1W 0.039(7) 0.034(7) 0.033(7) -0.017(6) -0.005(6) 0.020(6)
O2W 0.048(8) 0.035(7) 0.049(8) 0.013(6) 0.019(7) 0.023(7)
C30 0.080(18) 0.074(17) 0.077(17) 0.022(10) 0.017(10) 0.027(11)
O30 0.061(11) 0.069(12) 0.076(12) 0.016(9) 0.030(9) 0.026(9)
O3W 0.105(10) 0.118(11) 0.117(11) 0.046(8) 0.028(8) 0.055(8)
O4W 0.117(11) 0.137(12) 0.123(11) 0.039(9) 0.044(9) 0.046(9)
O5W 0.080(11) 0.100(12) 0.107(12) 0.014(8) 0.042(9) 0.023(8)
O6W 0.115(13) 0.127(14) 0.132(14) 0.044(9) 0.045(9) 0.042(9)
O7W 0.074(12) 0.068(12) 0.058(11) 0.029(9) 0.018(9) 0.016(9)
O8W 0.082(14) 0.081(14) 0.089(14) 0.026(9) 0.024(10) 0.022(9)
O9W 0.10(2) 0.09(2) 0.09(2) 0.031(11) 0.022(11) 0.029(12)
O10W 0.089(16) 0.084(16) 0.082(16) 0.023(10) 0.023(10) 0.030(10)
O11W 0.09(2) 0.08(2) 0.08(2) 0.022(11) 0.021(11) 0.028(11)
O12W 0.09(2) 0.08(2) 0.08(2) 0.022(11) 0.016(11) 0.034(12)
O13W 0.11(3) 0.11(3) 0.10(3) 0.030(12) 0.026(12) 0.037(14)

loop_
_atom_type_symbol
_atom_type_description
_atom_type_scat_dispersion_real
_atom_type_scat_dispersion_imag
_atom_type_scat_source
C C 0.0033 0.0016 'International Tables Vol C Tables 4.2.6.8 and 6.1.1.4'
H H 0.0000 0.0000 'International Tables Vol C Tables 4.2.6.8 and 6.1.1.4'
N N 0.0061 0.0033 'International Tables Vol C Tables 4.2.6.8 and 6.1.1.4'
O O 0.0106 0.0060 'International Tables Vol C Tables 4.2.6.8 and 6.1.1.4'
Mo Mo -1.6832 0.6857 'International Tables Vol C Tables 4.2.6.8 and 6.1.1.4'
Al Al 0.0645 0.0514 'International Tables Vol C Tables 4.2.6.8 and 6.1.1.4'
Cu Cu 0.3201 1.2651 'International Tables Vol C Tables 4.2.6.8 and 6.1.1.4'
Tb Tb -0.1723 4.1537 'International Tables Vol C Tables 4.2.6.8 and 6.1.1.4'

loop_
_geom_angle_atom_site_label_1
_geom_angle_atom_site_label_2
_geom_angle_atom_site_label_3
_geom_angle
_geom_angle_site_symmetry_1
_geom_angle_site_symmetry_3
O2 Al1 O4 97.0(5) . .
O2 Al1 O6 84.6(5) . .
O4 Al1 O6 85.0(5) . .
O2 Al1 O1 178.1(5) . .
O4 Al1 O1 84.8(5) . .
O6 Al1 O1 94.7(5) . .
O2 Al1 O3 95.9(5) . .
O4 Al1 O3 96.0(5) . .
O6 Al1 O3 178.7(5) . .
O1 Al1 O3 84.7(5) . .
O2 Al1 O5 84.3(5) . .
O4 Al1 O5 178.8(5) . .
O6 Al1 O5 95.1(5) . .
O1 Al1 O5 94.0(5) . .
O3 Al1 O5 83.9(5) . .
O9 Mo1 O13 105.9(5) . .
O9 Mo1 O18 97.6(6) . .
O13 Mo1 O18 98.8(5) . .
O9 Mo1 O11 100.8(5) . .
O13 Mo1 O11 99.0(5) . .
O18 Mo1 O11 149.7(4) . .
O9 Mo1 O5 91.3(5) . .
O13 Mo1 O5 161.9(5) . .
O18 Mo1 O5 84.0(4) . .
O11 Mo1 O5 71.8(4) . .
O9 Mo1 O2 157.1(5) . .
O13 Mo1 O2 96.1(4) . .
O18 Mo1 O2 72.5(4) . .
O11 Mo1 O2 81.4(4) . .
O5 Mo1 O2 67.5(3) . .
O17 Mo2 O22 106.0(6) . .
O17 Mo2 O11 97.3(5) . .
O22 Mo2 O11 100.8(5) . .
O17 Mo2 O10 100.6(5) . .
O22 Mo2 O10 97.4(5) . .
O11 Mo2 O10 149.8(4) . .
O17 Mo2 O5 159.9(5) . .
O22 Mo2 O5 93.1(5) . .
O11 Mo2 O5 72.6(4) . .
O10 Mo2 O5 82.6(4) . .
O17 Mo2 O3 93.8(5) . .
O22 Mo2 O3 159.1(5) . .
O11 Mo2 O3 82.9(4) . .
O10 Mo2 O3 71.9(4) . .
O5 Mo2 O3 68.1(4) . .
O14 Mo3 O12 105.4(6) . .
O14 Mo3 O10 99.2(5) . .
O12 Mo3 O10 103.0(5) . .
O14 Mo3 O23 101.5(5) . .
O12 Mo3 O23 93.2(5) . .
O10 Mo3 O23 149.2(4) . .
O14 Mo3 O1 90.8(5) . .
O12 Mo3 O1 160.2(4) . .
O10 Mo3 O1 85.2(4) . .
O23 Mo3 O1 72.1(4) . .
O14 Mo3 O3 156.9(5) . .
O12 Mo3 O3 97.4(5) . .
O10 Mo3 O3 71.4(4) . .
O23 Mo3 O3 80.8(4) . .
O1 Mo3 O3 67.9(4) . .
O16 Mo4 O21 105.9(6) . .
O16 Mo4 O24 97.0(6) . .
O21 Mo4 O24 102.3(5) . .
O16 Mo4 O23 99.8(6) . .
O21 Mo4 O23 97.6(5) . .
O24 Mo4 O23 149.2(4) . .
O16 Mo4 O4 161.2(5) . .
O21 Mo4 O4 91.8(5) . .
O24 Mo4 O4 72.6(4) . .
O23 Mo4 O4 83.6(4) . .
O16 Mo4 O1 95.5(5) . .
O21 Mo4 O1 157.4(5) . .
O24 Mo4 O1 81.9(4) . .
O23 Mo4 O1 71.0(4) . .
O4 Mo4 O1 68.0(3) . .
O7 Mo5 O8 105.9(8) . .
O7 Mo5 O20 101.6(6) . .
O8 Mo5 O20 97.8(6) . .
O7 Mo5 O24 97.7(6) . .
O8 Mo5 O24 99.9(6) . .
O20 Mo5 O24 149.0(4) . .
O7 Mo5 O6 94.3(6) . .
O8 Mo5 O6 159.0(6) . .
O20 Mo5 O6 71.9(4) . .
O24 Mo5 O6 82.8(4) . .
O7 Mo5 O4 159.3(6) . .
O8 Mo5 O4 93.4(6) . .
O20 Mo5 O4 82.8(4) . .
O24 Mo5 O4 70.9(4) . .
O6 Mo5 O4 67.6(4) . .
O19 Mo6 O15 106.9(6) . .
O19 Mo6 O20 100.7(6) . .
O15 Mo6 O20 99.2(5) . .
O19 Mo6 O18 95.7(5) . .
O15 Mo6 O18 100.7(5) . .
O20 Mo6 O18 149.2(4) . .
O19 Mo6 O2 158.7(5) . .
O15 Mo6 O2 92.4(5) . .
O20 Mo6 O2 84.6(4) . .
O18 Mo6 O2 71.3(4) . .
O19 Mo6 O6 94.8(5) . .
O15 Mo6 O6 157.9(5) . .
O20 Mo6 O6 71.5(4) . .
O18 Mo6 O6 81.4(4) . .
O2 Mo6 O6 67.1(4) . .
O25 Cu1 N1 96.6(6) . .
O25 Cu1 O26 82.3(5) . .
N1 Cu1 O26 174.1(6) . .
O25 Cu1 N2 174.6(6) . .
N1 Cu1 N2 85.9(7) . .
O26 Cu1 N2 94.8(7) . .
O25 Cu1 Tb1 42.5(3) . .
N1 Cu1 Tb1 138.5(5) . .
O26 Cu1 Tb1 41.6(3) . .
N2 Cu1 Tb1 135.5(6) . .
O13 Tb1 O26 111.2(4) 2_775 .
O13 Tb1 O1W 88.5(4) 2_775 .
O26 Tb1 O1W 148.2(4) . .
O13 Tb1 O25 82.6(4) 2_775 .
O26 Tb1 O25 65.7(4) . .
O1W Tb1 O25 144.3(4) . .
O13 Tb1 O2W 145.0(4) 2_775 .
O26 Tb1 O2W 94.8(4) . .
O1W Tb1 O2W 80.1(4) . .
O25 Tb1 O2W 87.7(4) . .
O13 Tb1 O12 71.5(4) 2_775 .
O26 Tb1 O12 84.4(4) . .
O1W Tb1 O12 78.5(4) . .
O25 Tb1 O12 129.8(4) . .
O2W Tb1 O12 136.4(4) . .
O13 Tb1 O28 142.3(4) 2_775 .
O26 Tb1 O28 61.2(4) . .
O1W Tb1 O28 87.8(4) . .
O25 Tb1 O28 119.6(4) . .
O2W Tb1 O28 70.7(4) . .
O12 Tb1 O28 71.0(4) . .
O13 Tb1 O27 73.2(4) 2_775 .
O26 Tb1 O27 125.2(4) . .
O1W Tb1 O27 83.5(4) . .
O25 Tb1 O27 60.8(4) . .
O2W Tb1 O27 72.7(4) . .
O12 Tb1 O27 140.5(4) . .
O28 Tb1 O27 143.3(4) . .
O13 Tb1 Cu1 91.5(3) 2_775 .
O26 Tb1 Cu1 33.8(3) . .
O1W Tb1 Cu1 177.4(3) . .
O25 Tb1 Cu1 33.2(3) . .
O2W Tb1 Cu1 98.5(3) . .
O12 Tb1 Cu1 104.0(3) . .
O28 Tb1 Cu1 93.8(3) . .
O27 Tb1 Cu1 94.0(3) . .
Al1 O1 Mo3 105.8(5) . .
Al1 O1 Mo4 103.1(4) . .
Mo3 O1 Mo4 93.5(4) . .
Al1 O1 H1D 117.0 . .
Mo3 O1 H1D 117.1 . .
Mo4 O1 H1D 117.1 . .
Al1 O2 Mo1 104.3(5) . .
Al1 O2 Mo6 104.5(5) . .
Mo1 O2 Mo6 92.3(4) . .
Al1 O2 H2D 117.4 . .
Mo1 O2 H2D 117.4 . .
Mo6 O2 H2D 117.4 . .
Al1 O3 Mo2 103.3(5) . .
Al1 O3 Mo3 101.7(5) . .
Mo2 O3 Mo3 91.6(4) . .
Al1 O3 H3A 118.6 . .
Mo2 O3 H3A 118.6 . .
Mo3 O3 H3A 118.6 . .
Al1 O4 Mo4 104.1(5) . .
Al1 O4 Mo5 102.9(5) . .
Mo4 O4 Mo5 91.8(4) . .
Al1 O4 H4A 117.9 . .
Mo4 O4 H4A 118.0 . .
Mo5 O4 H4A 118.0 . .
Al1 O5 Mo2 104.7(5) . .
Al1 O5 Mo1 103.9(4) . .
Mo2 O5 Mo1 92.8(4) . .
Al1 O5 H5A 117.2 . .
Mo2 O5 H5A 117.3 . .
Mo1 O5 H5A 117.4 . .
Al1 O6 Mo5 104.5(5) . .
Al1 O6 Mo6 103.7(5) . .
Mo5 O6 Mo6 92.3(4) . .
Al1 O6 H6A 117.5 . .
Mo5 O6 H6A 117.5 . .
Mo6 O6 H6A 117.5 . .
Mo3 O10 Mo2 121.3(5) . .
Mo2 O11 Mo1 116.3(5) . .
Mo1 O18 Mo6 118.2(5) . .
Mo6 O20 Mo5 119.0(6) . .
Mo4 O23 Mo3 117.2(5) . .
Mo4 O24 Mo5 119.1(6) . .
C8 O25 Cu1 124.3(10) . .
C8 O25 Tb1 130.5(10) . .
Cu1 O25 Tb1 104.3(5) . .
C18 O26 Cu1 123.1(12) . .
C18 O26 Tb1 130.9(12) . .
Cu1 O26 Tb1 104.6(5) . .
C3 O27 C1 116.9(13) . .
C3 O27 Tb1 117.5(9) . .
C1 O27 Tb1 125.2(11) . .
C17 O28 C2 116.2(14) . .
C17 O28 Tb1 118.5(10) . .
C2 O28 Tb1 125.3(10) . .
O27 C1 H1A 109.5 . .
O27 C1 H1B 109.5 . .
H1A C1 H1B 109.5 . .
O27 C1 H1C 109.5 . .
H1A C1 H1C 109.5 . .
H1B C1 H1C 109.5 . .
O28 C2 H2A 109.5 . .
O28 C2 H2B 109.5 . .
H2A C2 H2B 109.5 . .
O28 C2 H2C 109.5 . .
H2A C2 H2C 109.5 . .
H2B C2 H2C 109.5 . .
C4 C3 O27 125.3(17) . .
C4 C3 C8 120.8(18) . .
O27 C3 C8 114.0(14) . .
C3 C4 C5 119.9(18) . .
C3 C4 H4 120.1 . .
C5 C4 H4 120.1 . .
C6 C5 C4 120.1(19) . .
C6 C5 H5 120.0 . .
C4 C5 H5 120.0 . .
C5 C6 C7 123(2) . .
C5 C6 H6 118.5 . .
C7 C6 H6 118.5 . .
C9 C7 C8 126.5(17) . .
C9 C7 C6 117.7(19) . .
C8 C7 C6 115.7(18) . .
O25 C8 C3 116.0(15) . .
O25 C8 C7 123.6(15) . .
C3 C8 C7 120.4(16) . .
N1 C9 C7 123.5(17) . .
N1 C9 H9 118.3 . .
C7 C9 H9 118.3 . .
N1 C10 C11 108.5(17) . .
N1 C10 H10A 110.0 . .
C11 C10 H10A 110.0 . .
N1 C10 H10B 110.0 . .
C11 C10 H10B 110.0 . .
H10A C10 H10B 108.4 . .
N2 C11 C10 111.9(18) . .
N2 C11 H11A 109.2 . .
C10 C11 H11A 109.2 . .
N2 C11 H11B 109.2 . .
C10 C11 H11B 109.2 . .
H11A C11 H11B 107.9 . .
N2 C12 C13 125.8(17) . .
N2 C12 H12 117.1 . .
C13 C12 H12 117.1 . .
C14 C13 C18 120(2) . .
C14 C13 C12 117.5(17) . .
C18 C13 C12 122.2(17) . .
C15 C14 C13 120.3(19) . .
C15 C14 H14 119.8 . .
C13 C14 H14 119.8 . .
C14 C15 C16 119.0(19) . .
C14 C15 H15 120.5 . .
C16 C15 H15 120.5 . .
C17 C16 C15 122(2) . .
C17 C16 H16 118.9 . .
C15 C16 H16 118.9 . .
C16 C17 O28 127.6(19) . .
C16 C17 C18 120.7(18) . .
O28 C17 C18 111.7(15) . .
O26 C18 C17 117.5(16) . .
O26 C18 C13 125.2(18) . .
C17 C18 C13 117.3(16) . .
C9 N1 C10 120.5(17) . .
C9 N1 Cu1 125.4(12) . .
C10 N1 Cu1 114.0(13) . .
C12 N2 C11 125.5(18) . .
C12 N2 Cu1 124.6(15) . .
C11 N2 Cu1 109.9(15) . .
Mo3 O12 Tb1 149.6(6) . .
Mo1 O13 Tb1 163.4(7) . 2_775
Tb1 O1W H1AW 116.5 . .
Tb1 O1W H1BW 134.6 . .
H1AW O1W H1BW 107.7 . .
Tb1 O2W H2AW 121.9 . .
Tb1 O2W H2BW 116.3 . .
H2AW O2W H2BW 111.0 . .
O30 C30 H30A 109.5 . .
O30 C30 H30B 109.5 . .
H30A C30 H30B 109.5 . .
O30 C30 H30C 109.5 . .
H30A C30 H30C 109.5 . .
H30B C30 H30C 109.5 . .
C30 O30 H30D 133.8 . .
H3AW O3W H3BW 107.7 . .
H4AW O4W H4BW 107.7 . .
H5AW O5W H5BW 107.7 . .
H6AW O6W H6BW 107.7 . .
H7AW O7W H7BW 107.7 . .
H8AW O8W H8BW 107.7 . .
H9AW O9W H9BW 107.7 . .
H1OD O10W H10E 107.7 . .
H11D O11W H11E 107.7 . .
H12D O12W H12E 107.7 . .
H13H O13W H13W 107.7 . .

loop_
_geom_bond_atom_site_label_1
_geom_bond_atom_site_label_2
_geom_bond_distance
_geom_bond_site_symmetry_2
Al1 O2 1.881(11) .
Al1 O4 1.895(11) .
Al1 O6 1.897(12) .
Al1 O1 1.904(11) .
Al1 O3 1.908(12) .
Al1 O5 1.911(11) .
Mo1 O9 1.685(11) .
Mo1 O13 1.738(10) .
Mo1 O18 1.894(11) .
Mo1 O11 1.940(11) .
Mo1 O5 2.280(9) .
Mo1 O2 2.296(10) .
Mo2 O17 1.693(12) .
Mo2 O22 1.701(11) .
Mo2 O11 1.929(10) .
Mo2 O10 1.934(11) .
Mo2 O5 2.257(11) .
Mo2 O3 2.299(10) .
Mo3 O14 1.700(11) .
Mo3 O12 1.727(12) .
Mo3 O10 1.891(10) .
Mo3 O23 1.947(10) .
Mo3 O1 2.244(11) .
Mo3 O3 2.351(10) .
Mo4 O16 1.711(12) .
Mo4 O21 1.713(11) .
Mo4 O24 1.898(11) .
Mo4 O23 1.933(11) .
Mo4 O4 2.280(10) .
Mo4 O1 2.300(10) .
Mo5 O7 1.673(15) .
Mo5 O8 1.728(13) .
Mo5 O20 1.924(12) .
Mo5 O24 1.937(11) .
Mo5 O6 2.280(11) .
Mo5 O4 2.324(11) .
Mo6 O19 1.691(14) .
Mo6 O15 1.711(11) .
Mo6 O20 1.913(11) .
Mo6 O18 1.966(11) .
Mo6 O2 2.298(11) .
Mo6 O6 2.303(10) .
Cu1 O25 1.897(11) .
Cu1 N1 1.903(17) .
Cu1 O26 1.931(13) .
Cu1 N2 1.939(15) .
Cu1 Tb1 3.358(3) .
Tb1 O13 2.299(10) 2_775
Tb1 O26 2.302(11) .
Tb1 O1W 2.333(11) .
Tb1 O25 2.342(11) .
Tb1 O2W 2.377(12) .
Tb1 O12 2.402(12) .
Tb1 O28 2.628(12) .
Tb1 O27 2.655(11) .
O1 H1D 0.9800 .
O2 H2D 0.9800 .
O3 H3A 0.9799 .
O4 H4A 0.9800 .
O5 H5A 0.9799 .
O6 H6A 0.9800 .
O25 C8 1.33(2) .
O26 C18 1.31(2) .
O27 C3 1.38(2) .
O27 C1 1.41(2) .
O28 C17 1.38(2) .
O28 C2 1.42(2) .
C1 H1A 0.9800 .
C1 H1B 0.9800 .
C1 H1C 0.9800 .
C2 H2A 0.9800 .
C2 H2B 0.9800 .
C2 H2C 0.9800 .
C3 C4 1.37(2) .
C3 C8 1.40(2) .
C4 C5 1.39(3) .
C4 H4 0.9500 .
C5 C6 1.34(3) .
C5 H5 0.9500 .
C6 C7 1.42(3) .
C6 H6 0.9500 .
C7 C9 1.41(3) .
C7 C8 1.42(3) .
C9 N1 1.30(2) .
C9 H9 0.9500 .
C10 N1 1.47(2) .
C10 C11 1.51(3) .
C10 H10A 0.9900 .
C10 H10B 0.9900 .
C11 N2 1.42(3) .
C11 H11A 0.9900 .
C11 H11B 0.9900 .
C12 N2 1.26(3) .
C12 C13 1.47(3) .
C12 H12 0.9500 .
C13 C14 1.39(3) .
C13 C18 1.42(2) .
C14 C15 1.35(3) .
C14 H14 0.9500 .
C15 C16 1.41(3) .
C15 H15 0.9500 .
C16 C17 1.32(2) .
C16 H16 0.9500 .
C17 C18 1.40(3) .
O13 Tb1 2.299(10) 2_775
O1W H1AW 0.8501 .
O1W H1BW 0.8500 .
O2W H2AW 0.8493 .
O2W H2BW 0.8498 .
C30 O30 1.48(6) .
C30 H30A 0.9800 .
C30 H30B 0.9800 .
C30 H30C 0.9800 .
O30 H30D 0.8236 .
O3W H3AW 0.8500 .
O3W H3BW 0.8501 .
O4W H4AW 0.8500 .
O4W H4BW 0.8500 .
O5W H5AW 0.8500 .
O5W H5BW 0.8501 .
O6W H6AW 0.8500 .
O6W H6BW 0.8500 .
O7W H7AW 0.8501 .
O7W H7BW 0.8499 .
O8W H8AW 0.8500 .
O8W H8BW 0.8500 .
O9W H9AW 0.8500 .
O9W H9BW 0.8500 .
O10W H1OD 0.8500 .
O10W H10E 0.8500 .
O11W H11D 0.8499 .
O11W H11E 0.8500 .
O12W H12D 0.8500 .
O12W H12E 0.8500 .
O13W H13H 0.8501 .
O13W H13W 0.8499 .
